data_1555031
loop_
_publ_author_name
'Reddy, Virsinha'
'Vijaya Anand, Ramasamy'

_publ_section_title
;
 Expedient Access to Unsymmetrical Diarylindolylmethanes through
 Palladium-Catalyzed Domino Electrophilic Cyclization-Extended Conjugate
 Addition Approach.
;
_journal_issue 14
_journal_name_full 'Organic letters'
_journal_page_first 3390
_journal_page_last 3393
_journal_paper_doi 10.1021/acs.orglett.5b01030
_journal_volume 17
_journal_year 2015
_chemical_formula_moiety 'C36 H39 N O2'
_chemical_formula_sum 'C36 H39 N O2'
_chemical_formula_weight 517.68
_space_group_crystal_system monoclinic
_space_group_IT_number 14
_space_group_name_Hall '-P 2ybc'
_space_group_name_H-M_alt 'P 1 21/c 1'
_atom_sites_solution_hydrogens geom
_atom_sites_solution_primary direct
_audit_creation_date 2015-04-04
_audit_creation_method
;
Olex2 1.2
(compiled 2015.01.26 svn.r3150 for OlexSys, GUI svn.r4998)
;
_cell_angle_alpha 90
_cell_angle_beta 100.056(6)
_cell_angle_gamma 90
_cell_formula_units_Z 4
_cell_length_a 14.8225(19)
_cell_length_b 11.0736(13)
_cell_length_c 18.657(3)
_cell_measurement_temperature 100
_cell_volume 3015.3(7)
_computing_molecular_graphics 'Olex2 (Dolomanov et al., 2009)'
_computing_publication_material 'Olex2 (Dolomanov et al., 2009)'
_computing_structure_refinement 'ShelXL (Sheldrick, 2008)'
_computing_structure_solution 'ShelXT (Sheldrick, 2015)'
_diffrn_ambient_temperature 100
_diffrn_measured_fraction_theta_full 0.996
_diffrn_measured_fraction_theta_max 0.994
_diffrn_radiation_type MoK\a
_diffrn_radiation_wavelength 0.71073
_diffrn_reflns_av_R_equivalents 0.0840
_diffrn_reflns_av_unetI/netI 0.1094
_diffrn_reflns_Laue_measured_fraction_full 0.996
_diffrn_reflns_Laue_measured_fraction_max 0.994
_diffrn_reflns_limit_h_max 19
_diffrn_reflns_limit_h_min -18
_diffrn_reflns_limit_k_max 14
_diffrn_reflns_limit_k_min -14
_diffrn_reflns_limit_l_max 24
_diffrn_reflns_limit_l_min -24
_diffrn_reflns_number 19623
_diffrn_reflns_point_group_measured_fraction_full 0.996
_diffrn_reflns_point_group_measured_fraction_max 0.994
_diffrn_reflns_theta_full 25.242
_diffrn_reflns_theta_max 27.488
_diffrn_reflns_theta_min 3.028
_exptl_absorpt_coefficient_mu 0.069
_exptl_absorpt_correction_T_max 1.000
_exptl_absorpt_correction_T_min 0.765
_exptl_absorpt_correction_type multi-scan
_exptl_absorpt_process_details 'Blessing, 1995'
_exptl_crystal_colour 'clear light colourless'
_exptl_crystal_colour_lustre clear
_exptl_crystal_colour_modifier light
_exptl_crystal_colour_primary colourless
_exptl_crystal_density_diffrn 1.140
_exptl_crystal_description block
_exptl_crystal_F_000 1112
_exptl_crystal_size_max 0.2
_exptl_crystal_size_mid 0.2
_exptl_crystal_size_min 0.1
_refine_diff_density_max 0.178
_refine_diff_density_min -0.251
_refine_diff_density_rms 0.042
_refine_ls_extinction_method none
_refine_ls_goodness_of_fit_ref 1.088
_refine_ls_hydrogen_treatment constr
_refine_ls_matrix_type full
_refine_ls_number_parameters 359
_refine_ls_number_reflns 6879
_refine_ls_number_restraints 0
_refine_ls_restrained_S_all 1.088
_refine_ls_R_factor_all 0.2069
_refine_ls_R_factor_gt 0.0971
_refine_ls_shift/su_max 0.000
_refine_ls_shift/su_mean 0.000
_refine_ls_structure_factor_coef Fsqd
_refine_ls_weighting_details 'w=1/[\s^2^(Fo^2^)+(0.0686P)^2^+0.8252P] where P=(Fo^2^+2Fc^2^)/3'
_refine_ls_weighting_scheme calc
_refine_ls_wR_factor_gt 0.1779
_refine_ls_wR_factor_ref 0.2350
_reflns_Friedel_coverage 0.000
_reflns_number_gt 2996
_reflns_number_total 6879
_reflns_threshold_expression 'I > 2\s(I)'
_cod_data_source_file ol5b01030_si_001.cif
_cod_data_source_block indol
_cod_database_code 1555031
_shelx_space_group_comment
;
The symmetry employed for this shelxl refinement is uniquely defined
by the following loop, which should always be used as a source of
symmetry information in preference to the above space-group names.
They are only intended as comments.
;
_shelx_estimated_absorpt_t_max 0.993
_shelx_estimated_absorpt_t_min 0.986
_olex2_refinement_description
;
1. Fixed Uiso
 At 1.2 times of:
  All C(H) groups, All N(H) groups
 At 1.5 times of:
  All C(H,H,H) groups, All O(H) groups
2.a Ternary CH refined with riding coordinates:
 C15(H15)
2.b Aromatic/amide H refined with riding coordinates:
 C2(H2), C3(H3), C4(H4), C5(H5), C10(H10), C11(H11), C12(H12), C13(H13),
 C14(H14), C17(H17), C18(H18), C20(H20), C21(H21), C24(H24), C28(H28), N1(H1)
2.c Tetrahedral OH refined with riding coordinates:
 O2(H2A)
2.d Idealised Me refined as rotating group:
 C22(H22A,H22B,H22C), C30(H30A,H30B,H30C), C31(H31A,H31B,H31C), C32(H32A,H32B,
 H32C), C34(H34A,H34B,H34C), C35(H35A,H35B,H35C), C36(H36A,H36B,H36C)
;
_shelx_shelxl_version_number 2014/7
_olex2_submission_special_instructions 'No special instructions were received'

loop_
_space_group_symop_operation_xyz
'x, y, z'
'-x, y+1/2, -z+1/2'
'-x, -y, -z'
'x, -y-1/2, z-1/2'

loop_
_atom_site_label
_atom_site_type_symbol
_atom_site_fract_x
_atom_site_fract_y
_atom_site_fract_z
_atom_site_U_iso_or_equiv
_atom_site_adp_type
_atom_site_occupancy
_atom_site_site_symmetry_order
_atom_site_calc_flag
_atom_site_refinement_flags_posn
C1 C 0.2270(2) 0.4662(3) 0.5761(2) 0.0575(10) Uani 1 1 d .
C2 C 0.2751(3) 0.3916(4) 0.6292(2) 0.0672(11) Uani 1 1 d .
H2 H 0.2870 0.3118 0.6183 0.081 Uiso 1 1 calc R
C3 C 0.3053(3) 0.4362(4) 0.6983(3) 0.0823(13) Uani 1 1 d .
H3 H 0.3365 0.3853 0.7339 0.099 Uiso 1 1 calc R
C4 C 0.2898(3) 0.5562(5) 0.7159(3) 0.0870(14) Uani 1 1 d .
H4 H 0.3112 0.5848 0.7626 0.104 Uiso 1 1 calc R
C5 C 0.2429(3) 0.6318(4) 0.6642(3) 0.0784(13) Uani 1 1 d .
H5 H 0.2324 0.7119 0.6753 0.094 Uiso 1 1 calc R
C6 C 0.2115(3) 0.5871(3) 0.5955(3) 0.0607(10) Uani 1 1 d .
C7 C 0.1436(3) 0.5580(3) 0.4786(2) 0.0596(10) Uani 1 1 d .
C8 C 0.1837(2) 0.4503(3) 0.5017(2) 0.0538(10) Uani 1 1 d .
C9 C 0.0889(3) 0.5963(3) 0.4095(2) 0.0619(11) Uani 1 1 d .
C10 C 0.0108(3) 0.5349(4) 0.3785(3) 0.0747(12) Uani 1 1 d .
H10 H -0.0055 0.4650 0.4007 0.090 Uiso 1 1 calc R
C11 C -0.0437(4) 0.5744(5) 0.3155(3) 0.0920(15) Uani 1 1 d .
H11 H -0.0958 0.5311 0.2956 0.110 Uiso 1 1 calc R
C12 C -0.0211(4) 0.6768(6) 0.2822(3) 0.1013(17) Uani 1 1 d .
H12 H -0.0584 0.7041 0.2399 0.122 Uiso 1 1 calc R
C13 C 0.0563(5) 0.7397(5) 0.3109(3) 0.1038(18) Uani 1 1 d .
H13 H 0.0719 0.8092 0.2880 0.125 Uiso 1 1 calc R
C14 C 0.1116(4) 0.6996(4) 0.3744(3) 0.0873(14) Uani 1 1 d .
H14 H 0.1643 0.7424 0.3935 0.105 Uiso 1 1 calc R
C15 C 0.1907(2) 0.3432(3) 0.4525(2) 0.0524(9) Uani 1 1 d .
H15 H 0.1428 0.3551 0.4097 0.063 Uiso 1 1 calc R
C16 C 0.1698(2) 0.2228(3) 0.4848(2) 0.0505(9) Uani 1 1 d .
C17 C 0.2030(2) 0.1150(3) 0.4621(2) 0.0583(10) Uani 1 1 d .
H17 H 0.2409 0.1167 0.4274 0.070 Uiso 1 1 calc R
C18 C 0.1811(2) 0.0052(3) 0.4897(2) 0.0608(11) Uani 1 1 d .
H18 H 0.2047 -0.0657 0.4737 0.073 Uiso 1 1 calc R
C19 C 0.1250(2) 0.0007(3) 0.5405(2) 0.0541(9) Uani 1 1 d .
C20 C 0.0893(2) 0.1052(3) 0.5634(2) 0.0556(9) Uani 1 1 d .
H20 H 0.0504 0.1026 0.5975 0.067 Uiso 1 1 calc R
C21 C 0.1119(2) 0.2149(3) 0.5353(2) 0.0594(10) Uani 1 1 d .
H21 H 0.0874 0.2855 0.5509 0.071 Uiso 1 1 calc R
C22 C 0.0510(3) -0.1215(4) 0.6192(2) 0.0743(12) Uani 1 1 d .
H22A H -0.0081 -0.0884 0.6001 0.111 Uiso 1 1 calc GR
H22B H 0.0779 -0.0771 0.6619 0.111 Uiso 1 1 calc GR
H22C H 0.0445 -0.2047 0.6318 0.111 Uiso 1 1 calc GR
C23 C 0.2813(2) 0.3473(3) 0.42440(19) 0.0469(8) Uani 1 1 d .
C24 C 0.2858(2) 0.4016(3) 0.35838(19) 0.0529(9) Uani 1 1 d .
H24 H 0.2319 0.4303 0.3306 0.064 Uiso 1 1 calc R
C25 C 0.3665(3) 0.4154(3) 0.33164(19) 0.0510(9) Uani 1 1 d .
C26 C 0.4455(2) 0.3708(3) 0.37537(19) 0.0495(9) Uani 1 1 d .
C27 C 0.4458(2) 0.3121(3) 0.44164(18) 0.0459(8) Uani 1 1 d .
C28 C 0.3618(2) 0.3036(3) 0.46486(19) 0.0487(9) Uani 1 1 d .
H28 H 0.3597 0.2671 0.5094 0.058 Uiso 1 1 calc R
C29 C 0.5331(2) 0.2583(3) 0.4863(2) 0.0532(9) Uani 1 1 d .
C30 C 0.5127(3) 0.1918(4) 0.5537(2) 0.0742(12) Uani 1 1 d .
H30A H 0.4862 0.2471 0.5838 0.111 Uiso 1 1 calc GR
H30B H 0.5686 0.1597 0.5807 0.111 Uiso 1 1 calc GR
H30C H 0.4706 0.1270 0.5388 0.111 Uiso 1 1 calc GR
C31 C 0.5755(3) 0.1652(4) 0.4410(2) 0.0807(13) Uani 1 1 d .
H31A H 0.5291 0.1096 0.4192 0.121 Uiso 1 1 calc GR
H31B H 0.6232 0.1219 0.4721 0.121 Uiso 1 1 calc GR
H31C H 0.6007 0.2059 0.4036 0.121 Uiso 1 1 calc GR
C32 C 0.6026(3) 0.3573(4) 0.5144(2) 0.0746(12) Uani 1 1 d .
H32A H 0.6182 0.4013 0.4739 0.112 Uiso 1 1 calc GR
H32B H 0.6568 0.3212 0.5416 0.112 Uiso 1 1 calc GR
H32C H 0.5763 0.4115 0.5453 0.112 Uiso 1 1 calc GR
C33 C 0.3685(3) 0.4810(4) 0.2600(2) 0.0615(10) Uani 1 1 d .
C34 C 0.4128(4) 0.4030(4) 0.2076(2) 0.0909(15) Uani 1 1 d .
H34A H 0.4769 0.3933 0.2266 0.136 Uiso 1 1 calc GR
H34B H 0.4055 0.4417 0.1609 0.136 Uiso 1 1 calc GR
H34C H 0.3838 0.3252 0.2026 0.136 Uiso 1 1 calc GR
C35 C 0.4192(3) 0.6007(4) 0.2741(2) 0.0860(14) Uani 1 1 d .
H35A H 0.3861 0.6529 0.3014 0.129 Uiso 1 1 calc GR
H35B H 0.4239 0.6382 0.2285 0.129 Uiso 1 1 calc GR
H35C H 0.4794 0.5864 0.3013 0.129 Uiso 1 1 calc GR
C36 C 0.2720(3) 0.5107(5) 0.2206(2) 0.0961(16) Uani 1 1 d .
H36A H 0.2379 0.4373 0.2099 0.144 Uiso 1 1 calc GR
H36B H 0.2755 0.5523 0.1760 0.144 Uiso 1 1 calc GR
H36C H 0.2420 0.5612 0.2510 0.144 Uiso 1 1 calc GR
N1 N 0.1620(2) 0.6408(3) 0.5351(2) 0.0698(10) Uani 1 1 d .
H1 H 0.1449 0.7151 0.5325 0.084 Uiso 1 1 calc R
O1 O 0.10851(17) -0.1129(2) 0.56587(15) 0.0662(7) Uani 1 1 d .
O2 O 0.52766(18) 0.3884(3) 0.35142(15) 0.0794(9) Uani 1 1 d .
H2A H 0.5482 0.3230 0.3413 0.119 Uiso 1 1 calc R

loop_
_atom_site_aniso_label
_atom_site_aniso_U_11
_atom_site_aniso_U_22
_atom_site_aniso_U_33
_atom_site_aniso_U_23
_atom_site_aniso_U_13
_atom_site_aniso_U_12
C1 0.051(2) 0.048(2) 0.079(3) -0.003(2) 0.026(2) 0.0034(19)
C2 0.057(2) 0.062(3) 0.087(3) -0.010(3) 0.026(2) -0.001(2)
C3 0.070(3) 0.092(4) 0.086(4) -0.010(3) 0.014(3) 0.001(3)
C4 0.080(3) 0.091(4) 0.093(4) -0.032(3) 0.021(3) -0.010(3)
C5 0.076(3) 0.063(3) 0.102(4) -0.028(3) 0.032(3) -0.009(2)
C6 0.055(2) 0.048(2) 0.085(3) -0.008(2) 0.028(2) -0.0066(19)
C7 0.059(2) 0.043(2) 0.084(3) -0.003(2) 0.034(2) 0.0004(19)
C8 0.050(2) 0.0382(19) 0.080(3) -0.0009(19) 0.031(2) -0.0008(17)
C9 0.064(3) 0.045(2) 0.086(3) 0.001(2) 0.037(2) 0.009(2)
C10 0.065(3) 0.068(3) 0.096(4) 0.002(3) 0.027(3) 0.004(2)
C11 0.079(3) 0.105(4) 0.096(4) 0.000(3) 0.028(3) 0.012(3)
C12 0.104(4) 0.114(5) 0.090(4) 0.003(4) 0.029(3) 0.031(4)
C13 0.151(5) 0.082(4) 0.088(4) 0.019(3) 0.046(4) 0.017(4)
C14 0.111(4) 0.063(3) 0.097(4) 0.007(3) 0.041(3) -0.001(3)
C15 0.043(2) 0.0424(19) 0.074(3) -0.0015(18) 0.0159(18) -0.0016(16)
C16 0.046(2) 0.0364(18) 0.073(3) -0.0031(17) 0.0207(19) 0.0005(16)
C17 0.050(2) 0.046(2) 0.087(3) -0.004(2) 0.032(2) -0.0030(17)
C18 0.052(2) 0.043(2) 0.094(3) -0.004(2) 0.029(2) 0.0051(18)
C19 0.048(2) 0.0371(19) 0.078(3) 0.0026(18) 0.014(2) -0.0034(17)
C20 0.055(2) 0.047(2) 0.070(3) -0.0033(19) 0.0238(19) -0.0043(18)
C21 0.058(2) 0.045(2) 0.082(3) -0.0063(19) 0.028(2) 0.0038(18)
C22 0.076(3) 0.064(3) 0.088(3) 0.010(2) 0.032(2) -0.004(2)
C23 0.045(2) 0.0393(18) 0.057(2) -0.0016(17) 0.0134(17) 0.0030(16)
C24 0.060(2) 0.045(2) 0.053(2) 0.0020(18) 0.0081(19) 0.0005(18)
C25 0.057(2) 0.049(2) 0.048(2) 0.0031(17) 0.0134(18) 0.0000(18)
C26 0.050(2) 0.051(2) 0.052(2) 0.0010(18) 0.0215(18) -0.0003(17)
C27 0.050(2) 0.0384(18) 0.053(2) -0.0003(16) 0.0180(17) -0.0004(16)
C28 0.052(2) 0.0447(19) 0.054(2) 0.0020(17) 0.0209(18) -0.0004(17)
C29 0.051(2) 0.050(2) 0.058(2) 0.0016(18) 0.0104(18) 0.0022(18)
C30 0.072(3) 0.082(3) 0.068(3) 0.025(2) 0.011(2) 0.004(2)
C31 0.083(3) 0.076(3) 0.083(3) -0.003(2) 0.017(3) 0.028(2)
C32 0.059(2) 0.091(3) 0.075(3) -0.001(2) 0.013(2) -0.010(2)
C33 0.075(3) 0.062(2) 0.047(2) 0.0047(19) 0.009(2) -0.006(2)
C34 0.141(4) 0.083(3) 0.056(3) 0.000(2) 0.036(3) 0.004(3)
C35 0.124(4) 0.071(3) 0.066(3) 0.012(2) 0.024(3) -0.009(3)
C36 0.106(4) 0.117(4) 0.061(3) 0.025(3) 0.003(3) 0.006(3)
N1 0.077(2) 0.0433(18) 0.098(3) -0.003(2) 0.038(2) 0.0012(17)
O1 0.0674(17) 0.0467(14) 0.089(2) 0.0061(14) 0.0269(15) -0.0006(13)
O2 0.0655(17) 0.097(2) 0.086(2) 0.0117(17) 0.0394(16) 0.0040(16)

loop_
_atom_type_symbol
_atom_type_description
_atom_type_scat_dispersion_real
_atom_type_scat_dispersion_imag
_atom_type_scat_source
C C 0.0033 0.0016 'International Tables Vol C Tables 4.2.6.8 and 6.1.1.4'
H H 0.0000 0.0000 'International Tables Vol C Tables 4.2.6.8 and 6.1.1.4'
N N 0.0061 0.0033 'International Tables Vol C Tables 4.2.6.8 and 6.1.1.4'
O O 0.0106 0.0060 'International Tables Vol C Tables 4.2.6.8 and 6.1.1.4'

loop_
_geom_angle_atom_site_label_1
_geom_angle_atom_site_label_2
_geom_angle_atom_site_label_3
_geom_angle
C2 C1 C6 117.8(4)
C2 C1 C8 134.8(4)
C6 C1 C8 107.4(4)
C1 C2 H2 120.1
C3 C2 C1 119.8(4)
C3 C2 H2 120.1
C2 C3 H3 119.4
C2 C3 C4 121.3(5)
C4 C3 H3 119.4
C3 C4 H4 120.0
C5 C4 C3 120.0(5)
C5 C4 H4 120.0
C4 C5 H5 120.6
C4 C5 C6 118.8(4)
C6 C5 H5 120.6
C5 C6 C1 122.4(4)
N1 C6 C1 106.7(4)
N1 C6 C5 131.0(4)
C8 C7 C9 132.4(4)
C8 C7 N1 108.6(4)
N1 C7 C9 119.0(3)
C1 C8 C15 128.0(3)
C7 C8 C1 107.1(3)
C7 C8 C15 124.3(4)
C10 C9 C7 121.5(4)
C10 C9 C14 117.6(5)
C14 C9 C7 120.8(4)
C9 C10 H10 119.1
C11 C10 C9 121.7(4)
C11 C10 H10 119.1
C10 C11 H11 120.0
C12 C11 C10 120.0(5)
C12 C11 H11 120.0
C11 C12 H12 120.0
C11 C12 C13 120.0(6)
C13 C12 H12 120.0
C12 C13 H13 119.9
C12 C13 C14 120.1(5)
C14 C13 H13 119.9
C9 C14 C13 120.6(5)
C9 C14 H14 119.7
C13 C14 H14 119.7
C8 C15 H15 105.8
C8 C15 C16 114.0(3)
C8 C15 C23 110.0(3)
C16 C15 H15 105.8
C16 C15 C23 114.6(3)
C23 C15 H15 105.8
C17 C16 C15 121.9(3)
C21 C16 C15 121.4(3)
C21 C16 C17 116.7(3)
C16 C17 H17 119.1
C18 C17 C16 121.8(3)
C18 C17 H17 119.1
C17 C18 H18 119.9
C19 C18 C17 120.1(3)
C19 C18 H18 119.9
C18 C19 C20 120.0(3)
C18 C19 O1 115.9(3)
C20 C19 O1 124.1(3)
C19 C20 H20 120.4
C19 C20 C21 119.3(3)
C21 C20 H20 120.4
C16 C21 C20 122.2(3)
C16 C21 H21 118.9
C20 C21 H21 118.9
H22A C22 H22B 109.5
H22A C22 H22C 109.5
H22B C22 H22C 109.5
O1 C22 H22A 109.5
O1 C22 H22B 109.5
O1 C22 H22C 109.5
C24 C23 C15 120.1(3)
C24 C23 C28 117.8(3)
C28 C23 C15 122.0(3)
C23 C24 H24 118.4
C23 C24 C25 123.3(3)
C25 C24 H24 118.4
C24 C25 C26 116.1(3)
C24 C25 C33 121.2(3)
C26 C25 C33 122.6(3)
C25 C26 C27 123.8(3)
O2 C26 C25 117.2(3)
O2 C26 C27 119.0(3)
C26 C27 C29 122.3(3)
C28 C27 C26 116.2(3)
C28 C27 C29 121.5(3)
C23 C28 C27 122.7(3)
C23 C28 H28 118.6
C27 C28 H28 118.6
C27 C29 C30 111.4(3)
C27 C29 C31 110.5(3)
C27 C29 C32 111.2(3)
C30 C29 C31 106.7(3)
C32 C29 C30 106.2(3)
C32 C29 C31 110.7(3)
C29 C30 H30A 109.5
C29 C30 H30B 109.5
C29 C30 H30C 109.5
H30A C30 H30B 109.5
H30A C30 H30C 109.5
H30B C30 H30C 109.5
C29 C31 H31A 109.5
C29 C31 H31B 109.5
C29 C31 H31C 109.5
H31A C31 H31B 109.5
H31A C31 H31C 109.5
H31B C31 H31C 109.5
C29 C32 H32A 109.5
C29 C32 H32B 109.5
C29 C32 H32C 109.5
H32A C32 H32B 109.5
H32A C32 H32C 109.5
H32B C32 H32C 109.5
C25 C33 C34 111.4(3)
C35 C33 C25 110.3(3)
C35 C33 C34 110.3(4)
C35 C33 C36 106.7(4)
C36 C33 C25 111.4(3)
C36 C33 C34 106.5(3)
C33 C34 H34A 109.5
C33 C34 H34B 109.5
C33 C34 H34C 109.5
H34A C34 H34B 109.5
H34A C34 H34C 109.5
H34B C34 H34C 109.5
C33 C35 H35A 109.5
C33 C35 H35B 109.5
C33 C35 H35C 109.5
H35A C35 H35B 109.5
H35A C35 H35C 109.5
H35B C35 H35C 109.5
C33 C36 H36A 109.5
C33 C36 H36B 109.5
C33 C36 H36C 109.5
H36A C36 H36B 109.5
H36A C36 H36C 109.5
H36B C36 H36C 109.5
C6 N1 C7 110.2(3)
C6 N1 H1 124.9
C7 N1 H1 124.9
C19 O1 C22 117.6(3)
C26 O2 H2A 109.5

loop_
_geom_bond_atom_site_label_1
_geom_bond_atom_site_label_2
_geom_bond_distance
C1 C2 1.388(5)
C1 C6 1.417(5)
C1 C8 1.434(5)
C2 H2 0.9300
C2 C3 1.380(6)
C3 H3 0.9300
C3 C4 1.398(6)
C4 H4 0.9300
C4 C5 1.372(6)
C5 H5 0.9300
C5 C6 1.376(6)
C6 N1 1.369(5)
C7 C8 1.369(5)
C7 C9 1.462(5)
C7 N1 1.387(5)
C8 C15 1.515(5)
C9 C10 1.380(6)
C9 C14 1.389(5)
C10 H10 0.9300
C10 C11 1.375(6)
C11 H11 0.9300
C11 C12 1.363(7)
C12 H12 0.9300
C12 C13 1.369(7)
C13 H13 0.9300
C13 C14 1.389(7)
C14 H14 0.9300
C15 H15 0.9800
C15 C16 1.518(4)
C15 C23 1.524(4)
C16 C17 1.385(4)
C16 C21 1.383(5)
C17 H17 0.9300
C17 C18 1.380(5)
C18 H18 0.9300
C18 C19 1.368(5)
C19 C20 1.372(5)
C19 O1 1.381(4)
C20 H20 0.9300
C20 C21 1.388(5)
C21 H21 0.9300
C22 H22A 0.9600
C22 H22B 0.9600
C22 H22C 0.9600
C22 O1 1.422(4)
C23 C24 1.383(4)
C23 C28 1.383(4)
C24 H24 0.9300
C24 C25 1.383(5)
C25 C26 1.395(5)
C25 C33 1.526(5)
C26 C27 1.396(4)
C26 O2 1.383(4)
C27 C28 1.392(4)
C27 C29 1.531(5)
C28 H28 0.9300
C29 C30 1.533(5)
C29 C31 1.534(5)
C29 C32 1.533(5)
C30 H30A 0.9600
C30 H30B 0.9600
C30 H30C 0.9600
C31 H31A 0.9600
C31 H31B 0.9600
C31 H31C 0.9600
C32 H32A 0.9600
C32 H32B 0.9600
C32 H32C 0.9600
C33 C34 1.535(5)
C33 C35 1.523(5)
C33 C36 1.526(6)
C34 H34A 0.9600
C34 H34B 0.9600
C34 H34C 0.9600
C35 H35A 0.9600
C35 H35B 0.9600
C35 H35C 0.9600
C36 H36A 0.9600
C36 H36B 0.9600
C36 H36C 0.9600
N1 H1 0.8600
O2 H2A 0.8200
